data_4066759
loop_
_publ_author_name
'Jordan, Markus'
'Saak, Wolfgang'
'Haase, Detlev'
'Beckhaus, R\"udiger'

_publ_section_title
;
 Bridging Azines in the Coordination Sphere of Low-Valent Vanadocene
 Derivatives&#x2020;
;
_journal_issue 22
_journal_name_full Organometallics
_journal_page_first 5859
_journal_paper_doi 10.1021/om100612e
_journal_volume 29
_journal_year 2010
_chemical_formula_sum 'C114 H140 B2 N2 O4 V2'
_chemical_formula_weight 1725.78
_chemical_name_systematic
; 
 ? 
;
_space_group_IT_number 15
_symmetry_cell_setting monoclinic
_symmetry_space_group_name_Hall '-C 2yc'
_symmetry_space_group_name_H-M 'C 1 2/c 1'
_atom_sites_solution_hydrogens geom
_atom_sites_solution_primary direct
_atom_sites_solution_secondary difmap
_audit_creation_method SHELXL-97
_cell_angle_alpha 90.00
_cell_angle_beta 91.522(5)
_cell_angle_gamma 90.00
_cell_formula_units_Z 4
_cell_length_a 19.5977(8)
_cell_length_b 15.6230(9)
_cell_length_c 32.2035(14)
_cell_measurement_temperature 153(2)
_cell_volume 9856.4(8)
_computing_cell_refinement 'IPDS (Stoe, 1999)'
_computing_data_collection 'IPDS (Stoe, 1999)'
_computing_data_reduction 'XRED (Stoe, 1997)'
_computing_molecular_graphics 'Ortep-3 for Windows (Farrugia, 1997)'
_computing_publication_material 'SHELX-97 (Sheldrick, 1997)'
_computing_structure_refinement 'SHELXL-97 (Sheldrick, 1997)'
_computing_structure_solution 'SHELXS-97 (Sheldrick, 1990)'
_diffrn_ambient_temperature 153(2)
_diffrn_measured_fraction_theta_full 0.991
_diffrn_measured_fraction_theta_max 0.991
_diffrn_measurement_device_type 'Stoe IPDS'
_diffrn_radiation_monochromator graphite
_diffrn_radiation_source 'fine-focus sealed tube'
_diffrn_radiation_type MoK\a
_diffrn_radiation_wavelength 0.71073
_diffrn_reflns_av_R_equivalents 0.0744
_diffrn_reflns_av_sigmaI/netI 0.0895
_diffrn_reflns_limit_h_max 24
_diffrn_reflns_limit_h_min -24
_diffrn_reflns_limit_k_max 19
_diffrn_reflns_limit_k_min -19
_diffrn_reflns_limit_l_max 39
_diffrn_reflns_limit_l_min -39
_diffrn_reflns_number 43251
_diffrn_reflns_theta_full 26.15
_diffrn_reflns_theta_max 26.15
_diffrn_reflns_theta_min 2.08
_exptl_absorpt_coefficient_mu 0.243
_exptl_absorpt_correction_T_max 0.9553
_exptl_absorpt_correction_T_min 0.9199
_exptl_absorpt_correction_type none
_exptl_crystal_colour green
_exptl_crystal_density_diffrn 1.163
_exptl_crystal_density_method 'not measured'
_exptl_crystal_description block
_exptl_crystal_F_000 3704
_exptl_crystal_size_max 0.35
_exptl_crystal_size_mid 0.22
_exptl_crystal_size_min 0.19
_refine_diff_density_max 0.553
_refine_diff_density_min -0.543
_refine_diff_density_rms 0.059
_refine_ls_extinction_method none
_refine_ls_goodness_of_fit_ref 0.843
_refine_ls_hydrogen_treatment constr
_refine_ls_matrix_type full
_refine_ls_number_parameters 543
_refine_ls_number_reflns 9772
_refine_ls_number_restraints 20
_refine_ls_restrained_S_all 0.845
_refine_ls_R_factor_all 0.0930
_refine_ls_R_factor_gt 0.0521
_refine_ls_shift/su_max 0.001
_refine_ls_shift/su_mean 0.000
_refine_ls_structure_factor_coef Fsqd
_refine_ls_weighting_details 'calc w=1/[\s^2^(Fo^2^)+(0.0791P)^2^+0.0000P] where P=(Fo^2^+2Fc^2^)/3'
_refine_ls_weighting_scheme calc
_refine_ls_wR_factor_gt 0.1254
_refine_ls_wR_factor_ref 0.1363
_reflns_number_gt 5498
_reflns_number_total 9772
_reflns_threshold_expression >2sigma(I)
_cod_data_source_file om100612e_si_002.cif
_cod_data_source_block 21
_cod_original_sg_symbol_H-M C2/c
_cod_database_code 4066759

loop_
_symmetry_equiv_pos_as_xyz
'x, y, z'
'-x, y, -z+1/2'
'x+1/2, y+1/2, z'
'-x+1/2, y+1/2, -z+1/2'
'-x, -y, -z'
'x, -y, z-1/2'
'-x+1/2, -y+1/2, -z'
'x+1/2, -y+1/2, z-1/2'

loop_
_atom_site_label
_atom_site_type_symbol
_atom_site_fract_x
_atom_site_fract_y
_atom_site_fract_z
_atom_site_U_iso_or_equiv
_atom_site_adp_type
_atom_site_occupancy
_atom_site_symmetry_multiplicity
_atom_site_calc_flag
_atom_site_refinement_flags
_atom_site_disorder_assembly
_atom_site_disorder_group
V1 V 0.65958(2) 0.46801(3) 0.399537(12) 0.02570(12) Uani 1 1 d . . .
N1 N 0.60417(11) 0.49028(13) 0.34233(6) 0.0282(5) Uani 1 1 d . . .
C1 C 0.63016(13) 0.47414(17) 0.30437(7) 0.0301(5) Uani 1 1 d . . .
H1 H 0.6769 0.4588 0.3029 0.036 Uiso 1 1 calc R . .
C2 C 0.59134(13) 0.47914(16) 0.26772(7) 0.0301(6) Uani 1 1 d . . .
H2 H 0.6116 0.4678 0.2418 0.036 Uiso 1 1 calc R . .
C3 C 0.52243(13) 0.50088(16) 0.26914(7) 0.0287(6) Uani 1 1 d . . .
C4 C 0.49602(13) 0.52002(16) 0.30813(8) 0.0308(6) Uani 1 1 d . . .
H4 H 0.4496 0.5367 0.3104 0.037 Uiso 1 1 calc R . .
C5 C 0.53803(13) 0.51442(16) 0.34317(8) 0.0306(6) Uani 1 1 d . . .
H5 H 0.5194 0.5283 0.3693 0.037 Uiso 1 1 calc R . .
C6 C 0.58605(14) 0.37235(17) 0.43109(8) 0.0347(6) Uani 1 1 d . . .
C7 C 0.65180(15) 0.36582(17) 0.45132(8) 0.0364(6) Uani 1 1 d . . .
C8 C 0.69872(14) 0.33516(17) 0.42135(9) 0.0359(6) Uani 1 1 d . . .
C9 C 0.66219(14) 0.32249(16) 0.38345(8) 0.0327(6) Uani 1 1 d . . .
C10 C 0.59232(14) 0.34294(16) 0.38975(8) 0.0314(6) Uani 1 1 d . . .
C11 C 0.52066(18) 0.3962(2) 0.45180(11) 0.0577(9) Uani 1 1 d . . .
H11A H 0.4870 0.4154 0.4307 0.087 Uiso 1 1 calc R . .
H11B H 0.5296 0.4425 0.4717 0.087 Uiso 1 1 calc R . .
H11C H 0.5028 0.3463 0.4664 0.087 Uiso 1 1 calc R . .
C12 C 0.6634(2) 0.3698(2) 0.49785(9) 0.0639(10) Uani 1 1 d . . .
H12A H 0.6427 0.4220 0.5087 0.096 Uiso 1 1 calc R . .
H12B H 0.7126 0.3701 0.5043 0.096 Uiso 1 1 calc R . .
H12C H 0.6426 0.3197 0.5107 0.096 Uiso 1 1 calc R . .
C13 C 0.77205(16) 0.3087(2) 0.42912(12) 0.0567(9) Uani 1 1 d . . .
H13A H 0.7760 0.2465 0.4264 0.085 Uiso 1 1 calc R . .
H13B H 0.7868 0.3259 0.4572 0.085 Uiso 1 1 calc R . .
H13C H 0.8010 0.3366 0.4088 0.085 Uiso 1 1 calc R . .
C14 C 0.68877(17) 0.27939(19) 0.34503(9) 0.0481(8) Uani 1 1 d . . .
H14A H 0.7380 0.2891 0.3435 0.072 Uiso 1 1 calc R . .
H14B H 0.6657 0.3033 0.3203 0.072 Uiso 1 1 calc R . .
H14C H 0.6798 0.2178 0.3464 0.072 Uiso 1 1 calc R . .
C15 C 0.53503(16) 0.32318(19) 0.35923(9) 0.0444(7) Uani 1 1 d . . .
H15A H 0.5233 0.2623 0.3610 0.067 Uiso 1 1 calc R . .
H15B H 0.5494 0.3366 0.3311 0.067 Uiso 1 1 calc R . .
H15C H 0.4950 0.3578 0.3658 0.067 Uiso 1 1 calc R . .
C16 C 0.67137(14) 0.58321(17) 0.44465(8) 0.0338(6) Uani 1 1 d . . .
C17 C 0.73626(13) 0.54152(17) 0.44320(8) 0.0319(6) Uani 1 1 d . . .
C18 C 0.75986(13) 0.54797(16) 0.40164(8) 0.0320(6) Uani 1 1 d . . .
C19 C 0.71150(14) 0.59518(16) 0.37801(8) 0.0325(6) Uani 1 1 d . . .
C20 C 0.65602(14) 0.61665(16) 0.40453(8) 0.0329(6) Uani 1 1 d . . .
C21 C 0.63023(16) 0.5989(2) 0.48290(10) 0.0490(8) Uani 1 1 d . . .
H21A H 0.6415 0.6554 0.4944 0.074 Uiso 1 1 calc R . .
H21B H 0.6410 0.5548 0.5037 0.074 Uiso 1 1 calc R . .
H21C H 0.5814 0.5966 0.4755 0.074 Uiso 1 1 calc R . .
C22 C 0.78034(16) 0.5158(2) 0.48037(9) 0.0459(7) Uani 1 1 d . . .
H22A H 0.8144 0.5605 0.4862 0.069 Uiso 1 1 calc R . .
H22B H 0.8036 0.4618 0.4744 0.069 Uiso 1 1 calc R . .
H22C H 0.7517 0.5084 0.5046 0.069 Uiso 1 1 calc R . .
C23 C 0.82923(15) 0.5214(2) 0.38743(10) 0.0462(7) Uani 1 1 d . . .
H23A H 0.8259 0.5033 0.3583 0.069 Uiso 1 1 calc R . .
H23B H 0.8462 0.4737 0.4046 0.069 Uiso 1 1 calc R . .
H23C H 0.8608 0.5698 0.3901 0.069 Uiso 1 1 calc R . .
C24 C 0.72054(18) 0.6308(2) 0.33494(9) 0.0499(8) Uani 1 1 d . . .
H24A H 0.7466 0.6843 0.3368 0.075 Uiso 1 1 calc R . .
H24B H 0.6757 0.6421 0.3219 0.075 Uiso 1 1 calc R . .
H24C H 0.7452 0.5893 0.3182 0.075 Uiso 1 1 calc R . .
C25 C 0.59828(16) 0.67671(19) 0.39287(11) 0.0503(8) Uani 1 1 d . . .
H25A H 0.5611 0.6694 0.4123 0.075 Uiso 1 1 calc R . .
H25B H 0.5816 0.6638 0.3646 0.075 Uiso 1 1 calc R . .
H25C H 0.6147 0.7359 0.3941 0.075 Uiso 1 1 calc R . .
B1 B 0.24785(16) 0.4804(2) 0.35440(9) 0.0368(7) Uani 1 1 d . . .
C26 C 0.27139(14) 0.39742(18) 0.38339(8) 0.0355(6) Uani 1 1 d . . .
C27 C 0.33434(15) 0.35600(19) 0.37826(9) 0.0432(7) Uani 1 1 d . . .
H27 H 0.3647 0.3782 0.3584 0.052 Uiso 1 1 calc R . .
C28 C 0.35428(16) 0.2837(2) 0.40101(10) 0.0477(8) Uani 1 1 d . . .
H28 H 0.3968 0.2570 0.3959 0.057 Uiso 1 1 calc R . .
C29 C 0.31214(17) 0.25081(19) 0.43100(10) 0.0455(7) Uani 1 1 d . . .
H29 H 0.3257 0.2021 0.4469 0.055 Uiso 1 1 calc R . .
C30 C 0.25039(17) 0.28983(19) 0.43743(9) 0.0451(7) Uani 1 1 d . . .
H30 H 0.2209 0.2679 0.4578 0.054 Uiso 1 1 calc R . .
C31 C 0.23082(15) 0.36188(18) 0.41395(8) 0.0397(7) Uani 1 1 d . . .
H31 H 0.1880 0.3877 0.4191 0.048 Uiso 1 1 calc R . .
C32 C 0.30981(14) 0.55243(17) 0.35471(8) 0.0364(6) Uani 1 1 d . . .
C33 C 0.31923(15) 0.61143(18) 0.32260(9) 0.0401(7) Uani 1 1 d . . .
H33 H 0.2917 0.6061 0.2980 0.048 Uiso 1 1 calc R . .
C34 C 0.36691(15) 0.67740(19) 0.32494(11) 0.0470(8) Uani 1 1 d . . .
H34 H 0.3712 0.7159 0.3023 0.056 Uiso 1 1 calc R . .
C35 C 0.40830(16) 0.68696(19) 0.36046(11) 0.0474(8) Uani 1 1 d . . .
H35 H 0.4406 0.7322 0.3624 0.057 Uiso 1 1 calc R . .
C36 C 0.40171(16) 0.6296(2) 0.39280(10) 0.0473(8) Uani 1 1 d . . .
H36 H 0.4297 0.6351 0.4172 0.057 Uiso 1 1 calc R . .
C37 C 0.35382(15) 0.56326(19) 0.38962(9) 0.0431(7) Uani 1 1 d . . .
H37 H 0.3509 0.5239 0.4120 0.052 Uiso 1 1 calc R . .
C38 C 0.17983(15) 0.5263(2) 0.37466(8) 0.0419(7) Uani 1 1 d . . .
C39 C 0.11338(18) 0.5087(3) 0.36124(11) 0.0755(13) Uani 1 1 d . . .
H39 H 0.1060 0.4677 0.3398 0.091 Uiso 1 1 calc R . .
C40 C 0.0561(2) 0.5499(4) 0.37848(14) 0.0969(18) Uani 1 1 d . . .
H40 H 0.0114 0.5376 0.3679 0.116 Uiso 1 1 calc R . .
C41 C 0.0649(3) 0.6073(3) 0.41026(15) 0.0850(16) Uani 1 1 d . . .
H41 H 0.0268 0.6350 0.4219 0.102 Uiso 1 1 calc R . .
C42 C 0.1299(3) 0.6240(2) 0.42498(14) 0.0768(14) Uani 1 1 d . . .
H42 H 0.1367 0.6626 0.4475 0.092 Uiso 1 1 calc R . .
C43 C 0.18522(19) 0.5853(2) 0.40729(10) 0.0543(9) Uani 1 1 d . . .
H43 H 0.2295 0.5994 0.4179 0.065 Uiso 1 1 calc R . .
C44 C 0.22874(14) 0.44848(19) 0.30620(8) 0.0392(7) Uani 1 1 d . . .
C45 C 0.24546(15) 0.36744(19) 0.29046(9) 0.0412(7) Uani 1 1 d . . .
H45 H 0.2702 0.3289 0.3080 0.049 Uiso 1 1 calc R . .
C46 C 0.22746(17) 0.3409(2) 0.25024(9) 0.0500(8) Uani 1 1 d . . .
H46 H 0.2398 0.2853 0.2412 0.060 Uiso 1 1 calc R . .
C47 C 0.19159(17) 0.3952(2) 0.22346(9) 0.0507(8) Uani 1 1 d . . .
H47 H 0.1792 0.3773 0.1961 0.061 Uiso 1 1 calc R . .
C48 C 0.17423(16) 0.4761(2) 0.23741(9) 0.0500(8) Uani 1 1 d . . .
H48 H 0.1498 0.5143 0.2195 0.060 Uiso 1 1 calc R . .
C49 C 0.19268(15) 0.5015(2) 0.27781(9) 0.0448(7) Uani 1 1 d . . .
H49 H 0.1803 0.5573 0.2866 0.054 Uiso 1 1 calc R . .
O1A O 0.4969(3) 0.2300(4) 0.5330(2) 0.0793(10) Uiso 0.50 1 d PD A 1
C50A C 0.5397(5) 0.1729(4) 0.5546(3) 0.0793(10) Uiso 0.50 1 d PD A 1
H50A H 0.5269 0.1699 0.5841 0.095 Uiso 0.50 1 calc PR A 1
H50B H 0.5877 0.1925 0.5535 0.095 Uiso 0.50 1 calc PR A 1
C51A C 0.5322(4) 0.0841(5) 0.5342(3) 0.0793(10) Uiso 0.50 1 d PD A 1
H51A H 0.5670 0.0762 0.5128 0.095 Uiso 0.50 1 calc PR A 1
H51B H 0.5380 0.0384 0.5553 0.095 Uiso 0.50 1 calc PR A 1
C52A C 0.4599(4) 0.0811(5) 0.5144(3) 0.0793(10) Uiso 0.50 1 d PD A 1
H52A H 0.4578 0.0455 0.4890 0.095 Uiso 0.50 1 calc PR A 1
H52B H 0.4255 0.0610 0.5341 0.095 Uiso 0.50 1 calc PR A 1
C53A C 0.4523(5) 0.1771(5) 0.5046(3) 0.0793(10) Uiso 0.50 1 d PD A 1
H53A H 0.4648 0.1877 0.4755 0.095 Uiso 0.50 1 calc PR A 1
H53B H 0.4041 0.1944 0.5076 0.095 Uiso 0.50 1 calc PR A 1
O1B O 0.5061(4) 0.2177(5) 0.5144(2) 0.1012(14) Uiso 0.50 1 d PD B 2
C50B C 0.5543(5) 0.1690(7) 0.5332(3) 0.1012(14) Uiso 0.50 1 d PD B 2
H50C H 0.5898 0.2053 0.5467 0.121 Uiso 0.50 1 calc PR B 2
H50D H 0.5763 0.1312 0.5128 0.121 Uiso 0.50 1 calc PR B 2
C51B C 0.5170(4) 0.1156(7) 0.5658(3) 0.1012(14) Uiso 0.50 1 d PD B 2
H51C H 0.5407 0.0605 0.5708 0.121 Uiso 0.50 1 calc PR B 2
H51D H 0.5146 0.1471 0.5924 0.121 Uiso 0.50 1 calc PR B 2
C52B C 0.4451(4) 0.1007(6) 0.5468(3) 0.1012(14) Uiso 0.50 1 d PD B 2
H52C H 0.4413 0.0437 0.5335 0.121 Uiso 0.50 1 calc PR B 2
H52D H 0.4097 0.1061 0.5680 0.121 Uiso 0.50 1 calc PR B 2
C53B C 0.4395(6) 0.1731(7) 0.5145(3) 0.1012(14) Uiso 0.50 1 d PD B 2
H53C H 0.4285 0.1492 0.4866 0.121 Uiso 0.50 1 calc PR B 2
H53D H 0.4028 0.2135 0.5219 0.121 Uiso 0.50 1 calc PR B 2
O2 O 0.4859(4) 0.7260(4) 0.2394(2) 0.0980(12) Uiso 0.50 1 d PD C -1
C54 C 0.4565(5) 0.7951(6) 0.2130(3) 0.0980(12) Uiso 0.50 1 d PD C -1
H54A H 0.4068 0.8009 0.2169 0.118 Uiso 0.50 1 calc PR C -1
H54B H 0.4648 0.7844 0.1832 0.118 Uiso 0.50 1 calc PR C -1
C55 C 0.4952(6) 0.8751(7) 0.2286(3) 0.0980(12) Uiso 0.50 1 d PD C -1
H55A H 0.4655 0.9264 0.2290 0.118 Uiso 0.50 1 calc PR C -1
H55B H 0.5361 0.8870 0.2122 0.118 Uiso 0.50 1 calc PR C -1
C56 C 0.5139(7) 0.8431(6) 0.2727(4) 0.0980(12) Uiso 0.50 1 d PD C -1
H56A H 0.4743 0.8523 0.2906 0.118 Uiso 0.50 1 calc PR C -1
H56B H 0.5522 0.8780 0.2840 0.118 Uiso 0.50 1 calc PR C -1
C57 C 0.5343(6) 0.7480(5) 0.2749(4) 0.0980(12) Uiso 0.50 1 d PD C -1
H57A H 0.5828 0.7377 0.2686 0.118 Uiso 0.50 1 calc PR C -1
H57B H 0.5225 0.7202 0.3014 0.118 Uiso 0.50 1 calc PR C -1
O3 O 0.5056(10) 0.2881(4) 0.2497(10) 0.1312(17) Uiso 0.50 1 d PD D -1
C58 C 0.5685(7) 0.2625(7) 0.2312(4) 0.1312(17) Uiso 0.50 1 d PD D -1
H58A H 0.6083 0.2707 0.2504 0.157 Uiso 0.50 1 calc PR D -1
H58B H 0.5763 0.2931 0.2048 0.157 Uiso 0.50 1 calc PR D -1
C59 C 0.5526(5) 0.1670(7) 0.2239(4) 0.1312(17) Uiso 0.50 1 d PD D -1
H59A H 0.5552 0.1538 0.1939 0.157 Uiso 0.50 1 calc PR D -1
H59B H 0.5870 0.1316 0.2390 0.157 Uiso 0.50 1 calc PR D -1
C60 C 0.4808(5) 0.1449(7) 0.2391(4) 0.1312(17) Uiso 0.50 1 d PD D -1
H60A H 0.4515 0.1232 0.2159 0.157 Uiso 0.50 1 calc PR D -1
H60B H 0.4835 0.1008 0.2612 0.157 Uiso 0.50 1 calc PR D -1
C61 C 0.4525(7) 0.2294(7) 0.2561(4) 0.1312(17) Uiso 0.50 1 d PD D -1
H61A H 0.4103 0.2467 0.2407 0.157 Uiso 0.50 1 calc PR D -1
H61B H 0.4425 0.2244 0.2860 0.157 Uiso 0.50 1 calc PR D -1

loop_
_atom_site_aniso_label
_atom_site_aniso_U_11
_atom_site_aniso_U_22
_atom_site_aniso_U_33
_atom_site_aniso_U_23
_atom_site_aniso_U_13
_atom_site_aniso_U_12
V1 0.0280(2) 0.0266(2) 0.0224(2) 0.00056(18) -0.00198(16) 0.00157(19)
N1 0.0310(11) 0.0280(11) 0.0252(10) -0.0001(8) -0.0044(9) 0.0017(9)
C1 0.0292(13) 0.0319(14) 0.0291(12) 0.0009(11) -0.0017(10) 0.0016(12)
C2 0.0343(14) 0.0310(14) 0.0251(12) 0.0001(11) -0.0005(10) 0.0002(11)
C3 0.0344(14) 0.0252(12) 0.0263(13) 0.0008(10) -0.0049(11) -0.0011(11)
C4 0.0293(13) 0.0302(14) 0.0325(13) -0.0033(11) -0.0035(11) 0.0047(11)
C5 0.0346(14) 0.0302(14) 0.0269(12) -0.0048(10) -0.0011(11) 0.0046(11)
C6 0.0414(16) 0.0296(14) 0.0334(14) 0.0027(11) 0.0104(12) -0.0025(12)
C7 0.0544(18) 0.0287(14) 0.0260(13) 0.0070(11) -0.0029(13) -0.0042(13)
C8 0.0376(15) 0.0275(14) 0.0423(16) 0.0105(12) -0.0044(13) 0.0046(12)
C9 0.0403(15) 0.0245(13) 0.0335(14) 0.0025(11) 0.0055(12) 0.0015(12)
C10 0.0359(15) 0.0261(13) 0.0322(14) 0.0043(11) -0.0008(12) -0.0010(11)
C11 0.059(2) 0.054(2) 0.061(2) -0.0059(16) 0.0288(18) -0.0051(17)
C12 0.103(3) 0.057(2) 0.0309(16) 0.0094(15) -0.0086(18) -0.021(2)
C13 0.0469(19) 0.0376(17) 0.085(2) 0.0115(17) -0.0128(18) 0.0079(15)
C14 0.065(2) 0.0350(16) 0.0454(17) -0.0020(13) 0.0181(16) 0.0089(15)
C15 0.0486(18) 0.0358(16) 0.0481(17) 0.0035(13) -0.0092(14) -0.0079(14)
C16 0.0354(15) 0.0324(14) 0.0333(14) -0.0099(11) -0.0020(12) -0.0034(12)
C17 0.0329(13) 0.0313(14) 0.0310(13) -0.0038(11) -0.0076(11) -0.0016(12)
C18 0.0304(13) 0.0303(14) 0.0353(14) -0.0046(11) -0.0014(11) -0.0039(11)
C19 0.0378(15) 0.0268(13) 0.0327(14) 0.0011(11) -0.0046(12) -0.0058(12)
C20 0.0348(14) 0.0249(13) 0.0383(15) -0.0046(11) -0.0097(12) 0.0004(12)
C21 0.0505(19) 0.0498(19) 0.0473(18) -0.0157(14) 0.0111(15) -0.0060(15)
C22 0.0480(17) 0.0491(19) 0.0398(16) 0.0040(13) -0.0172(14) -0.0048(14)
C23 0.0379(16) 0.0494(19) 0.0514(17) -0.0035(15) 0.0045(14) -0.0020(14)
C24 0.065(2) 0.0442(18) 0.0396(16) 0.0103(14) -0.0059(15) -0.0186(16)
C25 0.0483(18) 0.0336(16) 0.068(2) -0.0067(15) -0.0179(16) 0.0060(14)
B1 0.0370(17) 0.0413(19) 0.0322(15) -0.0022(14) 0.0038(13) -0.0014(14)
C26 0.0373(15) 0.0368(15) 0.0323(14) -0.0058(11) -0.0036(12) -0.0032(12)
C27 0.0401(17) 0.0427(17) 0.0468(17) 0.0017(14) 0.0019(14) -0.0030(14)
C28 0.0431(17) 0.0398(17) 0.060(2) -0.0030(15) -0.0073(15) 0.0009(14)
C29 0.057(2) 0.0315(15) 0.0478(17) 0.0019(13) -0.0120(15) -0.0052(14)
C30 0.056(2) 0.0414(17) 0.0379(16) -0.0014(13) 0.0011(14) -0.0136(15)
C31 0.0433(17) 0.0393(16) 0.0364(15) -0.0035(13) 0.0003(13) -0.0042(13)
C32 0.0378(15) 0.0340(15) 0.0378(15) -0.0065(12) 0.0076(12) 0.0049(12)
C33 0.0353(15) 0.0400(16) 0.0452(17) 0.0017(13) 0.0052(13) 0.0094(13)
C34 0.0396(17) 0.0392(17) 0.063(2) 0.0091(15) 0.0153(16) 0.0110(14)
C35 0.0398(17) 0.0345(16) 0.069(2) -0.0108(15) 0.0143(16) 0.0004(13)
C36 0.0439(17) 0.0486(18) 0.0495(18) -0.0162(15) 0.0064(15) -0.0021(15)
C37 0.0488(18) 0.0421(17) 0.0387(16) -0.0046(13) 0.0070(14) -0.0034(14)
C38 0.0461(17) 0.0465(17) 0.0334(14) 0.0109(13) 0.0062(13) 0.0073(14)
C39 0.0440(19) 0.137(4) 0.0454(19) -0.012(2) 0.0052(16) 0.013(2)
C40 0.050(2) 0.176(5) 0.065(3) 0.032(3) 0.011(2) 0.038(3)
C41 0.095(4) 0.083(3) 0.080(3) 0.038(2) 0.048(3) 0.048(3)
C42 0.108(4) 0.0375(19) 0.088(3) 0.0103(18) 0.062(3) 0.011(2)
C43 0.069(2) 0.0368(17) 0.058(2) 0.0031(15) 0.0309(18) -0.0022(15)
C44 0.0360(15) 0.0482(18) 0.0338(14) 0.0004(12) 0.0052(12) -0.0055(13)
C45 0.0461(17) 0.0412(16) 0.0365(15) 0.0008(13) 0.0059(13) -0.0078(14)
C46 0.060(2) 0.0509(19) 0.0399(17) -0.0064(14) 0.0103(16) -0.0141(16)
C47 0.0518(19) 0.069(2) 0.0317(15) -0.0069(15) 0.0061(14) -0.0162(17)
C48 0.0449(17) 0.069(2) 0.0363(15) 0.0064(16) 0.0027(13) -0.0034(17)
C49 0.0443(17) 0.0525(18) 0.0377(16) -0.0006(13) 0.0018(13) 0.0024(14)

loop_
_atom_type_symbol
_atom_type_description
_atom_type_scat_dispersion_real
_atom_type_scat_dispersion_imag
_atom_type_scat_source
C C 0.0033 0.0016 'International Tables Vol C Tables 4.2.6.8 and 6.1.1.4'
H H 0.0000 0.0000 'International Tables Vol C Tables 4.2.6.8 and 6.1.1.4'
B B 0.0013 0.0007 'International Tables Vol C Tables 4.2.6.8 and 6.1.1.4'
N N 0.0061 0.0033 'International Tables Vol C Tables 4.2.6.8 and 6.1.1.4'
O O 0.0106 0.0060 'International Tables Vol C Tables 4.2.6.8 and 6.1.1.4'
V V 0.3005 0.5294 'International Tables Vol C Tables 4.2.6.8 and 6.1.1.4'

loop_
_geom_angle_atom_site_label_1
_geom_angle_atom_site_label_2
_geom_angle_atom_site_label_3
_geom_angle
_geom_angle_site_symmetry_3
N1 V1 C8 124.25(9) .
N1 V1 C7 133.59(9) .
C8 V1 C7 36.04(10) .
N1 V1 C16 116.89(9) .
C8 V1 C16 118.59(10) .
C7 V1 C16 95.23(10) .
N1 V1 C6 100.03(9) .
C8 V1 C6 59.74(10) .
C7 V1 C6 35.91(10) .
C16 V1 C6 106.09(9) .
N1 V1 C18 110.25(9) .
C8 V1 C18 101.51(10) .
C7 V1 C18 114.86(10) .
C16 V1 C18 59.72(9) .
C6 V1 C18 149.71(10) .
N1 V1 C20 83.23(9) .
C8 V1 C20 152.02(10) .
C7 V1 C20 129.40(10) .
C16 V1 C20 35.52(10) .
C6 V1 C20 126.16(9) .
C18 V1 C20 59.32(9) .
N1 V1 C9 88.91(9) .
C8 V1 C9 35.38(10) .
C7 V1 C9 59.36(9) .
C16 V1 C9 153.18(10) .
C6 V1 C9 59.25(9) .
C18 V1 C9 120.39(9) .
C20 V1 C9 171.14(10) .
N1 V1 C17 137.92(9) .
C8 V1 C17 93.18(10) .
C7 V1 C17 87.65(10) .
C16 V1 C17 35.81(9) .
C6 V1 C17 116.70(9) .
C18 V1 C17 35.76(9) .
C20 V1 C17 59.17(9) .
C9 V1 C17 126.59(10) .
N1 V1 C19 79.76(9) .
C8 V1 C19 134.93(10) .
C7 V1 C19 146.50(10) .
C16 V1 C19 59.42(9) .
C6 V1 C19 162.03(9) .
C18 V1 C19 35.07(9) .
C20 V1 C19 35.88(9) .
C9 V1 C19 138.40(9) .
C17 V1 C19 58.90(9) .
N1 V1 C10 75.67(8) .
C8 V1 C10 58.71(10) .
C7 V1 C10 58.75(9) .
C16 V1 C10 140.12(9) .
C6 V1 C10 35.05(9) .
C18 V1 C10 155.64(9) .
C20 V1 C10 144.35(10) .
C9 V1 C10 35.26(9) .
C17 V1 C10 146.30(9) .
C19 V1 C10 154.42(9) .
C5 N1 C1 116.9(2) .
C5 N1 V1 119.53(16) .
C1 N1 V1 123.33(17) .
N1 C1 C2 122.9(2) .
C1 C2 C3 119.7(2) .
C2 C3 C4 117.5(2) .
C2 C3 C3 121.5(3) 2_655
C4 C3 C3 121.0(3) 2_655
C5 C4 C3 119.4(2) .
N1 C5 C4 123.5(2) .
C10 C6 C7 107.8(2) .
C10 C6 C11 126.3(3) .
C7 C6 C11 125.6(3) .
C10 C6 V1 74.22(14) .
C7 C6 V1 71.60(15) .
C11 C6 V1 125.3(2) .
C6 C7 C8 107.6(2) .
C6 C7 C12 124.0(3) .
C8 C7 C12 126.8(3) .
C6 C7 V1 72.48(14) .
C8 C7 V1 71.94(14) .
C12 C7 V1 132.4(2) .
C9 C8 C7 108.0(2) .
C9 C8 C13 124.3(3) .
C7 C8 C13 127.2(3) .
C9 C8 V1 72.97(15) .
C7 C8 V1 72.02(15) .
C13 C8 V1 127.0(2) .
C8 C9 C10 108.2(2) .
C8 C9 C14 126.3(3) .
C10 C9 C14 124.7(3) .
C8 C9 V1 71.65(15) .
C10 C9 V1 73.93(15) .
C14 C9 V1 128.71(18) .
C6 C10 C9 108.3(2) .
C6 C10 C15 126.8(2) .
C9 C10 C15 124.3(2) .
C6 C10 V1 70.73(15) .
C9 C10 V1 70.81(15) .
C15 C10 V1 131.14(18) .
C20 C16 C17 107.8(2) .
C20 C16 C21 125.3(3) .
C17 C16 C21 126.5(3) .
C20 C16 V1 72.55(15) .
C17 C16 V1 72.56(14) .
C21 C16 V1 126.17(19) .
C16 C17 C18 107.9(2) .
C16 C17 C22 125.8(2) .
C18 C17 C22 124.5(2) .
C16 C17 V1 71.63(14) .
C18 C17 V1 71.94(14) .
C22 C17 V1 133.77(19) .
C19 C18 C17 108.2(2) .
C19 C18 C23 125.5(2) .
C17 C18 C23 125.6(2) .
C19 C18 V1 73.13(15) .
C17 C18 V1 72.30(14) .
C23 C18 V1 127.74(19) .
C18 C19 C20 108.0(2) .
C18 C19 C24 126.6(3) .
C20 C19 C24 124.6(3) .
C18 C19 V1 71.80(14) .
C20 C19 V1 71.44(14) .
C24 C19 V1 130.28(19) .
C16 C20 C19 108.0(2) .
C16 C20 C25 126.5(3) .
C19 C20 C25 124.7(3) .
C16 C20 V1 71.92(15) .
C19 C20 V1 72.68(14) .
C25 C20 V1 128.76(19) .
C32 B1 C26 109.6(2) .
C32 B1 C38 107.5(2) .
C26 B1 C38 109.3(2) .
C32 B1 C44 110.9(2) .
C26 B1 C44 110.1(2) .
C38 B1 C44 109.4(2) .
C31 C26 C27 114.7(3) .
C31 C26 B1 123.6(2) .
C27 C26 B1 121.7(2) .
C28 C27 C26 123.0(3) .
C29 C28 C27 120.1(3) .
C30 C29 C28 118.9(3) .
C29 C30 C31 120.2(3) .
C26 C31 C30 123.1(3) .
C33 C32 C37 114.8(3) .
C33 C32 B1 123.6(3) .
C37 C32 B1 121.3(2) .
C34 C33 C32 123.3(3) .
C33 C34 C35 120.0(3) .
C36 C35 C34 119.0(3) .
C35 C36 C37 120.0(3) .
C36 C37 C32 122.9(3) .
C39 C38 C43 114.6(3) .
C39 C38 B1 123.2(3) .
C43 C38 B1 122.2(3) .
C38 C39 C40 122.2(4) .
C41 C40 C39 120.2(4) .
C40 C41 C42 118.8(4) .
C41 C42 C43 120.4(4) .
C42 C43 C38 123.7(4) .
C45 C44 C49 114.4(3) .
C45 C44 B1 123.9(3) .
C49 C44 B1 121.7(3) .
C46 C45 C44 123.1(3) .
C47 C46 C45 120.4(3) .
C48 C47 C46 118.7(3) .
C47 C48 C49 120.0(3) .
C48 C49 C44 123.3(3) .
C50A O1A C53A 106.6(6) .
O1A C50A C51A 108.3(7) .
C52A C51A C50A 106.3(6) .
C53A C52A C51A 98.0(6) .
O1A C53A C52A 111.2(7) .
C50B O1B C53B 110.0(7) .
O1B C50B C51B 105.9(8) .
C52B C51B C50B 104.9(7) .
C53B C52B C51B 101.9(8) .
O1B C53B C52B 107.5(8) .
C54 O2 C57 119.9(7) .
O2 C54 C55 102.8(8) .
C54 C55 C56 98.1(9) .
C55 C56 C57 114.3(10) .
O2 C57 C56 91.5(8) .
C61 O3 C58 121.7(10) .
O3 C58 C59 99.1(9) .
C60 C59 C58 110.7(9) .
C61 C60 C59 105.2(9) .
O3 C61 C60 103.3(10) .

loop_
_geom_bond_atom_site_label_1
_geom_bond_atom_site_label_2
_geom_bond_distance
_geom_bond_site_symmetry_2
V1 N1 2.142(2) .
V1 C8 2.316(3) .
V1 C7 2.316(3) .
V1 C16 2.321(3) .
V1 C6 2.328(3) .
V1 C18 2.328(3) .
V1 C20 2.329(3) .
V1 C9 2.333(3) .
V1 C17 2.333(3) .
V1 C19 2.345(3) .
V1 C10 2.373(3) .
N1 C5 1.351(3) .
N1 C1 1.360(3) .
C1 C2 1.389(3) .
C2 C3 1.394(4) .
C3 C4 1.403(3) .
C3 C3 1.495(5) 2_655
C4 C5 1.382(4) .
C6 C10 1.417(4) .
C6 C7 1.432(4) .
C6 C11 1.507(4) .
C7 C8 1.433(4) .
C7 C12 1.511(4) .
C8 C9 1.412(4) .
C8 C13 1.510(4) .
C9 C10 1.426(4) .
C9 C14 1.513(4) .
C10 C15 1.504(4) .
C16 C20 1.418(4) .
C16 C17 1.431(4) .
C16 C21 1.510(4) .
C17 C18 1.431(3) .
C17 C22 1.512(4) .
C18 C19 1.408(4) .
C18 C23 1.504(4) .
C19 C20 1.440(4) .
C19 C24 1.510(4) .
C20 C25 1.510(4) .
B1 C32 1.655(4) .
B1 C26 1.656(4) .
B1 C38 1.662(4) .
B1 C44 1.664(4) .
C26 C31 1.397(4) .
C26 C27 1.407(4) .
C27 C28 1.396(4) .
C28 C29 1.386(4) .
C29 C30 1.376(4) .
C30 C31 1.404(4) .
C32 C33 1.401(4) .
C32 C37 1.409(4) .
C33 C34 1.392(4) .
C34 C35 1.393(5) .
C35 C36 1.383(5) .
C36 C37 1.400(4) .
C38 C39 1.389(5) .
C38 C43 1.399(4) .
C39 C40 1.421(6) .
C40 C41 1.368(7) .
C41 C42 1.371(7) .
C42 C43 1.379(5) .
C44 C45 1.406(4) .
C44 C49 1.410(4) .
C45 C46 1.396(4) .
C46 C47 1.388(5) .
C47 C48 1.387(5) .
C48 C49 1.399(4) .
O1A C50A 1.397(9) .
O1A C53A 1.497(11) .
C50A C51A 1.5400(10) .
C51A C52A 1.5399(10) .
C52A C53A 1.5386(10) .
O1B C50B 1.345(10) .
O1B C53B 1.481(12) .
C50B C51B 1.5402(10) .
C51B C52B 1.5394(10) .
C52B C53B 1.5384(10) .
O2 C54 1.482(10) .
O2 C57 1.506(11) .
C54 C55 1.5394(10) .
C55 C56 1.5399(10) .
C56 C57 1.5400(10) .
O3 C61 1.407(14) .
O3 C58 1.440(14) .
C58 C59 1.5401(10) .
C59 C60 1.5399(10) .
C60 C61 1.5393(10) .

loop_
_geom_torsion_atom_site_label_1
_geom_torsion_atom_site_label_2
_geom_torsion_atom_site_label_3
_geom_torsion_atom_site_label_4
_geom_torsion
_geom_torsion_site_symmetry_1
_geom_torsion_site_symmetry_4
C8 V1 N1 C5 112.66(19) . .
C7 V1 N1 C5 67.3(2) . .
C16 V1 N1 C5 -61.3(2) . .
C6 V1 N1 C5 52.6(2) . .
C18 V1 N1 C5 -126.78(19) . .
C20 V1 N1 C5 -73.04(19) . .
C9 V1 N1 C5 111.07(19) . .
C17 V1 N1 C5 -98.7(2) . .
C19 V1 N1 C5 -109.17(19) . .
C10 V1 N1 C5 78.00(19) . .
C8 V1 N1 C1 -61.3(2) . .
C7 V1 N1 C1 -106.7(2) . .
C16 V1 N1 C1 124.71(19) . .
C6 V1 N1 C1 -121.4(2) . .
C18 V1 N1 C1 59.3(2) . .
C20 V1 N1 C1 113.0(2) . .
C9 V1 N1 C1 -62.9(2) . .
C17 V1 N1 C1 87.4(2) . .
C19 V1 N1 C1 76.9(2) . .
C10 V1 N1 C1 -96.0(2) . .
C5 N1 C1 C2 -1.9(4) . .
V1 N1 C1 C2 172.19(19) . .
N1 C1 C2 C3 -0.5(4) . .
C1 C2 C3 C4 2.3(4) . .
C1 C2 C3 C3 -175.54(18) . 2_655
C2 C3 C4 C5 -1.7(4) . .
C3 C3 C4 C5 176.15(18) 2_655 .
C1 N1 C5 C4 2.6(4) . .
V1 N1 C5 C4 -171.77(19) . .
C3 C4 C5 N1 -0.8(4) . .
N1 V1 C6 C10 46.40(17) . .
C8 V1 C6 C10 -77.56(17) . .
C7 V1 C6 C10 -115.3(2) . .
C16 V1 C6 C10 168.34(16) . .
C18 V1 C6 C10 -134.80(19) . .
C20 V1 C6 C10 135.30(16) . .
C9 V1 C6 C10 -36.27(15) . .
C17 V1 C6 C10 -154.76(15) . .
C19 V1 C6 C10 134.1(3) . .
N1 V1 C6 C7 161.74(15) . .
C8 V1 C6 C7 37.78(16) . .
C16 V1 C6 C7 -76.32(16) . .
C18 V1 C6 C7 -19.5(3) . .
C20 V1 C6 C7 -109.36(17) . .
C9 V1 C6 C7 79.07(17) . .
C17 V1 C6 C7 -39.42(18) . .
C19 V1 C6 C7 -110.5(3) . .
C10 V1 C6 C7 115.3(2) . .
N1 V1 C6 C11 -77.2(3) . .
C8 V1 C6 C11 158.8(3) . .
C7 V1 C6 C11 121.0(3) . .
C16 V1 C6 C11 44.7(3) . .
C18 V1 C6 C11 101.6(3) . .
C20 V1 C6 C11 11.7(3) . .
C9 V1 C6 C11 -159.9(3) . .
C17 V1 C6 C11 81.6(3) . .
C19 V1 C6 C11 10.5(5) . .
C10 V1 C6 C11 -123.6(3) . .
C10 C6 C7 C8 2.2(3) . .
C11 C6 C7 C8 175.5(3) . .
V1 C6 C7 C8 -63.80(18) . .
C10 C6 C7 C12 -164.2(3) . .
C11 C6 C7 C12 9.1(4) . .
V1 C6 C7 C12 129.8(3) . .
C10 C6 C7 V1 65.95(18) . .
C11 C6 C7 V1 -120.7(3) . .
N1 V1 C7 C6 -25.2(2) . .
C8 V1 C7 C6 -115.9(2) . .
C16 V1 C7 C6 110.37(15) . .
C18 V1 C7 C6 169.33(14) . .
C20 V1 C7 C6 99.63(17) . .
C9 V1 C7 C6 -78.74(16) . .
C17 V1 C7 C6 145.40(16) . .
C19 V1 C7 C6 148.44(17) . .
C10 V1 C7 C6 -37.39(15) . .
N1 V1 C7 C8 90.71(19) . .
C16 V1 C7 C8 -133.70(17) . .
C6 V1 C7 C8 115.9(2) . .
C18 V1 C7 C8 -74.74(18) . .
C20 V1 C7 C8 -144.44(16) . .
C9 V1 C7 C8 37.19(16) . .
C17 V1 C7 C8 -98.67(17) . .
C19 V1 C7 C8 -95.6(2) . .
C10 V1 C7 C8 78.54(17) . .
N1 V1 C7 C12 -145.6(3) . .
C8 V1 C7 C12 123.7(4) . .
C16 V1 C7 C12 -10.0(3) . .
C6 V1 C7 C12 -120.3(4) . .
C18 V1 C7 C12 49.0(3) . .
C20 V1 C7 C12 -20.7(4) . .
C9 V1 C7 C12 160.9(4) . .
C17 V1 C7 C12 25.1(3) . .
C19 V1 C7 C12 28.1(4) . .
C10 V1 C7 C12 -157.7(4) . .
C6 C7 C8 C9 -0.4(3) . .
C12 C7 C8 C9 165.5(3) . .
V1 C7 C8 C9 -64.58(18) . .
C6 C7 C8 C13 -172.6(3) . .
C12 C7 C8 C13 -6.7(5) . .
V1 C7 C8 C13 123.2(3) . .
C6 C7 C8 V1 64.16(18) . .
C12 C7 C8 V1 -130.0(3) . .
N1 V1 C8 C9 -2.75(19) . .
C7 V1 C8 C9 116.1(2) . .
C16 V1 C8 C9 171.14(14) . .
C6 V1 C8 C9 78.42(17) . .
C18 V1 C8 C9 -127.22(15) . .
C20 V1 C8 C9 -170.63(19) . .
C17 V1 C8 C9 -162.33(16) . .
C19 V1 C8 C9 -114.80(17) . .
C10 V1 C8 C9 37.40(14) . .
N1 V1 C8 C7 -118.82(16) . .
C16 V1 C8 C7 55.07(19) . .
C6 V1 C8 C7 -37.65(16) . .
C18 V1 C8 C7 116.71(16) . .
C20 V1 C8 C7 73.3(3) . .
C9 V1 C8 C7 -116.1(2) . .
C17 V1 C8 C7 81.60(17) . .
C19 V1 C8 C7 129.13(17) . .
C10 V1 C8 C7 -78.67(17) . .
N1 V1 C8 C13 117.7(3) . .
C7 V1 C8 C13 -123.5(3) . .
C16 V1 C8 C13 -68.4(3) . .
C6 V1 C8 C13 -161.1(3) . .
C18 V1 C8 C13 -6.8(3) . .
C20 V1 C8 C13 -50.2(4) . .
C9 V1 C8 C13 120.5(3) . .
C17 V1 C8 C13 -41.9(3) . .
C19 V1 C8 C13 5.6(3) . .
C10 V1 C8 C13 157.9(3) . .
C7 C8 C9 C10 -1.5(3) . .
C13 C8 C9 C10 171.0(3) . .
V1 C8 C9 C10 -65.42(18) . .
C7 C8 C9 C14 -171.0(2) . .
C13 C8 C9 C14 1.5(4) . .
V1 C8 C9 C14 125.0(3) . .
C7 C8 C9 V1 63.95(18) . .
C13 C8 C9 V1 -123.6(3) . .
N1 V1 C9 C8 177.73(16) . .
C7 V1 C9 C8 -37.90(16) . .
C16 V1 C9 C8 -17.4(3) . .
C6 V1 C9 C8 -79.92(17) . .
C18 V1 C9 C8 64.76(18) . .
C17 V1 C9 C8 22.17(19) . .
C19 V1 C9 C8 104.54(18) . .
C10 V1 C9 C8 -116.0(2) . .
N1 V1 C9 C10 -66.30(15) . .
C8 V1 C9 C10 116.0(2) . .
C7 V1 C9 C10 78.07(16) . .
C16 V1 C9 C10 98.5(2) . .
C6 V1 C9 C10 36.05(15) . .
C18 V1 C9 C10 -179.27(14) . .
C17 V1 C9 C10 138.14(15) . .
C19 V1 C9 C10 -139.49(16) . .
N1 V1 C9 C14 55.5(3) . .
C8 V1 C9 C14 -122.2(3) . .
C7 V1 C9 C14 -160.1(3) . .
C16 V1 C9 C14 -139.6(3) . .
C6 V1 C9 C14 157.9(3) . .
C18 V1 C9 C14 -57.4(3) . .
C17 V1 C9 C14 -100.0(3) . .
C19 V1 C9 C14 -17.7(3) . .
C10 V1 C9 C14 121.8(3) . .
C7 C6 C10 C9 -3.1(3) . .
C11 C6 C10 C9 -176.3(3) . .
V1 C6 C10 C9 61.15(18) . .
C7 C6 C10 C15 168.3(2) . .
C11 C6 C10 C15 -5.0(4) . .
V1 C6 C10 C15 -127.5(3) . .
C7 C6 C10 V1 -64.22(18) . .
C11 C6 C10 V1 122.5(3) . .
C8 C9 C10 C6 2.8(3) . .
C14 C9 C10 C6 172.6(2) . .
V1 C9 C10 C6 -61.10(18) . .
C8 C9 C10 C15 -168.8(2) . .
C14 C9 C10 C15 1.0(4) . .
V1 C9 C10 C15 127.3(2) . .
C8 C9 C10 V1 63.93(18) . .
C14 C9 C10 V1 -126.3(3) . .
N1 V1 C10 C6 -132.61(17) . .
C8 V1 C10 C6 80.76(17) . .
C7 V1 C10 C6 38.32(16) . .
C16 V1 C10 C6 -17.6(2) . .
C18 V1 C10 C6 119.8(2) . .
C20 V1 C10 C6 -77.0(2) . .
C9 V1 C10 C6 118.3(2) . .
C17 V1 C10 C6 43.4(2) . .
C19 V1 C10 C6 -149.1(2) . .
N1 V1 C10 C9 109.10(16) . .
C8 V1 C10 C9 -37.52(15) . .
C7 V1 C10 C9 -79.96(17) . .
C16 V1 C10 C9 -135.91(17) . .
C6 V1 C10 C9 -118.3(2) . .
C18 V1 C10 C9 1.5(3) . .
C20 V1 C10 C9 164.70(17) . .
C17 V1 C10 C9 -74.9(2) . .
C19 V1 C10 C9 92.6(3) . .
N1 V1 C10 C15 -10.2(2) . .
C8 V1 C10 C15 -156.8(3) . .
C7 V1 C10 C15 160.8(3) . .
C16 V1 C10 C15 104.8(3) . .
C6 V1 C10 C15 122.5(3) . .
C18 V1 C10 C15 -117.7(3) . .
C20 V1 C10 C15 45.4(3) . .
C9 V1 C10 C15 -119.3(3) . .
C17 V1 C10 C15 165.8(2) . .
C19 V1 C10 C15 -26.7(4) . .
N1 V1 C16 C20 -20.29(18) . .
C8 V1 C16 C20 165.37(15) . .
C7 V1 C16 C20 -165.66(16) . .
C6 V1 C16 C20 -130.75(16) . .
C18 V1 C16 C20 78.53(17) . .
C9 V1 C16 C20 176.8(2) . .
C17 V1 C16 C20 115.7(2) . .
C19 V1 C16 C20 37.62(16) . .
C10 V1 C16 C20 -120.32(18) . .
N1 V1 C16 C17 -136.01(15) . .
C8 V1 C16 C17 49.65(18) . .
C7 V1 C16 C17 78.62(16) . .
C6 V1 C16 C17 113.54(16) . .
C18 V1 C16 C17 -37.19(15) . .
C20 V1 C16 C17 -115.7(2) . .
C9 V1 C16 C17 61.0(3) . .
C19 V1 C16 C17 -78.09(16) . .
C10 V1 C16 C17 123.97(17) . .
N1 V1 C16 C21 101.1(3) . .
C8 V1 C16 C21 -73.2(3) . .
C7 V1 C16 C21 -44.3(3) . .
C6 V1 C16 C21 -9.3(3) . .
C18 V1 C16 C21 -160.1(3) . .
C20 V1 C16 C21 121.4(3) . .
C9 V1 C16 C21 -61.8(4) . .
C17 V1 C16 C21 -122.9(3) . .
C19 V1 C16 C21 159.0(3) . .
C10 V1 C16 C21 1.1(3) . .
C20 C16 C17 C18 -1.3(3) . .
C21 C16 C17 C18 -174.3(3) . .
V1 C16 C17 C18 63.19(18) . .
C20 C16 C17 C22 164.3(3) . .
C21 C16 C17 C22 -8.7(4) . .
V1 C16 C17 C22 -131.2(3) . .
C20 C16 C17 V1 -64.50(18) . .
C21 C16 C17 V1 122.5(3) . .
N1 V1 C17 C16 67.57(19) . .
C8 V1 C17 C16 -137.91(16) . .
C7 V1 C17 C16 -102.29(16) . .
C6 V1 C17 C16 -80.40(17) . .
C18 V1 C17 C16 116.7(2) . .
C20 V1 C17 C16 37.56(15) . .
C9 V1 C17 C16 -150.55(15) . .
C19 V1 C17 C16 79.67(16) . .
C10 V1 C17 C16 -106.6(2) . .
N1 V1 C17 C18 -49.2(2) . .
C8 V1 C17 C18 105.35(16) . .
C7 V1 C17 C18 140.98(16) . .
C16 V1 C17 C18 -116.7(2) . .
C6 V1 C17 C18 162.87(15) . .
C20 V1 C17 C18 -79.17(16) . .
C9 V1 C17 C18 92.71(17) . .
C19 V1 C17 C18 -37.07(15) . .
C10 V1 C17 C18 136.68(17) . .
N1 V1 C17 C22 -170.1(2) . .
C8 V1 C17 C22 -15.5(3) . .
C7 V1 C17 C22 20.1(3) . .
C16 V1 C17 C22 122.4(3) . .
C6 V1 C17 C22 42.0(3) . .
C18 V1 C17 C22 -120.9(3) . .
C20 V1 C17 C22 159.9(3) . .
C9 V1 C17 C22 -28.2(3) . .
C19 V1 C17 C22 -158.0(3) . .
C10 V1 C17 C22 15.8(3) . .
C16 C17 C18 C19 1.8(3) . .
C22 C17 C18 C19 -164.0(3) . .
V1 C17 C18 C19 64.81(18) . .
C16 C17 C18 C23 172.8(3) . .
C22 C17 C18 C23 7.0(4) . .
V1 C17 C18 C23 -124.2(3) . .
C16 C17 C18 V1 -62.99(18) . .
C22 C17 C18 V1 131.2(3) . .
N1 V1 C18 C19 31.21(16) . .
C8 V1 C18 C19 164.63(15) . .
C7 V1 C18 C19 -159.97(15) . .
C16 V1 C18 C19 -78.84(16) . .
C6 V1 C18 C19 -147.53(18) . .
C20 V1 C18 C19 -37.38(15) . .
C9 V1 C18 C19 132.33(15) . .
C17 V1 C18 C19 -116.1(2) . .
C10 V1 C18 C19 131.3(2) . .
N1 V1 C18 C17 147.29(14) . .
C8 V1 C18 C17 -79.29(16) . .
C7 V1 C18 C17 -43.89(17) . .
C16 V1 C18 C17 37.23(15) . .
C6 V1 C18 C17 -31.5(3) . .
C20 V1 C18 C17 78.69(16) . .
C9 V1 C18 C17 -111.60(16) . .
C19 V1 C18 C17 116.1(2) . .
C10 V1 C18 C17 -112.6(2) . .
N1 V1 C18 C23 -91.0(2) . .
C8 V1 C18 C23 42.4(3) . .
C7 V1 C18 C23 77.8(3) . .
C16 V1 C18 C23 159.0(3) . .
C6 V1 C18 C23 90.3(3) . .
C20 V1 C18 C23 -159.6(3) . .
C9 V1 C18 C23 10.1(3) . .
C17 V1 C18 C23 121.7(3) . .
C19 V1 C18 C23 -122.2(3) . .
C10 V1 C18 C23 9.1(4) . .
C17 C18 C19 C20 -1.6(3) . .
C23 C18 C19 C20 -172.6(3) . .
V1 C18 C19 C20 62.65(17) . .
C17 C18 C19 C24 168.6(3) . .
C23 C18 C19 C24 -2.4(4) . .
V1 C18 C19 C24 -127.1(3) . .
C17 C18 C19 V1 -64.26(17) . .
C23 C18 C19 V1 124.7(3) . .
N1 V1 C19 C18 -150.40(16) . .
C8 V1 C19 C18 -21.5(2) . .
C7 V1 C19 C18 34.3(2) . .
C16 V1 C19 C18 79.77(16) . .
C6 V1 C19 C18 118.7(3) . .
C20 V1 C19 C18 117.0(2) . .
C9 V1 C19 C18 -73.8(2) . .
C17 V1 C19 C18 37.81(14) . .
C10 V1 C19 C18 -134.1(2) . .
N1 V1 C19 C20 92.60(16) . .
C8 V1 C19 C20 -138.53(17) . .
C7 V1 C19 C20 -82.7(2) . .
C16 V1 C19 C20 -37.24(15) . .
C6 V1 C19 C20 1.6(4) . .
C18 V1 C19 C20 -117.0(2) . .
C9 V1 C19 C20 169.15(16) . .
C17 V1 C19 C20 -79.20(16) . .
C10 V1 C19 C20 108.9(2) . .
N1 V1 C19 C24 -27.5(3) . .
C8 V1 C19 C24 101.4(3) . .
C7 V1 C19 C24 157.2(2) . .
C16 V1 C19 C24 -157.3(3) . .
C6 V1 C19 C24 -118.4(4) . .
C18 V1 C19 C24 122.9(3) . .
C20 V1 C19 C24 -120.0(3) . .
C9 V1 C19 C24 49.1(3) . .
C17 V1 C19 C24 160.8(3) . .
C10 V1 C19 C24 -11.2(4) . .
C17 C16 C20 C19 0.3(3) . .
C21 C16 C20 C19 173.4(3) . .
V1 C16 C20 C19 -64.19(18) . .
C17 C16 C20 C25 -170.2(3) . .
C21 C16 C20 C25 2.9(4) . .
V1 C16 C20 C25 125.3(3) . .
C17 C16 C20 V1 64.50(18) . .
C21 C16 C20 V1 -122.4(3) . .
C18 C19 C20 C16 0.8(3) . .
C24 C19 C20 C16 -169.7(3) . .
V1 C19 C20 C16 63.69(18) . .
C18 C19 C20 C25 171.5(3) . .
C24 C19 C20 C25 1.1(4) . .
V1 C19 C20 C25 -125.6(3) . .
C18 C19 C20 V1 -62.88(18) . .
C24 C19 C20 V1 126.7(3) . .
N1 V1 C20 C16 161.85(16) . .
C8 V1 C20 C16 -28.2(3) . .
C7 V1 C20 C16 18.6(2) . .
C6 V1 C20 C16 64.36(19) . .
C18 V1 C20 C16 -79.74(17) . .
C17 V1 C20 C16 -37.87(15) . .
C19 V1 C20 C16 -116.3(2) . .
C10 V1 C20 C16 108.24(19) . .
N1 V1 C20 C19 -81.88(16) . .
C8 V1 C20 C19 88.1(2) . .
C7 V1 C20 C19 134.88(17) . .
C16 V1 C20 C19 116.3(2) . .
C6 V1 C20 C19 -179.37(15) . .
C18 V1 C20 C19 36.53(15) . .
C17 V1 C20 C19 78.40(16) . .
C10 V1 C20 C19 -135.49(17) . .
N1 V1 C20 C25 39.1(3) . .
C8 V1 C20 C25 -150.9(2) . .
C7 V1 C20 C25 -104.1(3) . .
C16 V1 C20 C25 -122.7(3) . .
C6 V1 C20 C25 -58.4(3) . .
C18 V1 C20 C25 157.5(3) . .
C17 V1 C20 C25 -160.6(3) . .
C19 V1 C20 C25 121.0(3) . .
C10 V1 C20 C25 -14.5(3) . .
C32 B1 C26 C31 130.7(3) . .
C38 B1 C26 C31 13.1(4) . .
C44 B1 C26 C31 -107.1(3) . .
C32 B1 C26 C27 -50.6(3) . .
C38 B1 C26 C27 -168.2(3) . .
C44 B1 C26 C27 71.6(3) . .
C31 C26 C27 C28 1.6(4) . .
B1 C26 C27 C28 -177.2(3) . .
C26 C27 C28 C29 -1.7(5) . .
C27 C28 C29 C30 0.9(5) . .
C28 C29 C30 C31 -0.2(4) . .
C27 C26 C31 C30 -0.9(4) . .
B1 C26 C31 C30 177.9(3) . .
C29 C30 C31 C26 0.2(4) . .
C26 B1 C32 C33 154.0(2) . .
C38 B1 C32 C33 -87.3(3) . .
C44 B1 C32 C33 32.3(4) . .
C26 B1 C32 C37 -31.6(3) . .
C38 B1 C32 C37 87.1(3) . .
C44 B1 C32 C37 -153.3(2) . .
C37 C32 C33 C34 -1.6(4) . .
B1 C32 C33 C34 173.1(2) . .
C32 C33 C34 C35 0.2(4) . .
C33 C34 C35 C36 0.8(4) . .
C34 C35 C36 C37 -0.2(4) . .
C35 C36 C37 C32 -1.3(4) . .
C33 C32 C37 C36 2.2(4) . .
B1 C32 C37 C36 -172.7(3) . .
C32 B1 C38 C39 145.0(3) . .
C26 B1 C38 C39 -96.1(4) . .
C44 B1 C38 C39 24.5(4) . .
C32 B1 C38 C43 -36.0(4) . .
C26 B1 C38 C43 82.9(3) . .
C44 B1 C38 C43 -156.5(3) . .
C43 C38 C39 C40 2.1(6) . .
B1 C38 C39 C40 -178.8(4) . .
C38 C39 C40 C41 -2.0(7) . .
C39 C40 C41 C42 0.0(7) . .
C40 C41 C42 C43 1.6(6) . .
C41 C42 C43 C38 -1.4(5) . .
C39 C38 C43 C42 -0.5(5) . .
B1 C38 C43 C42 -179.6(3) . .
C32 B1 C44 C45 107.8(3) . .
C26 B1 C44 C45 -13.6(4) . .
C38 B1 C44 C45 -133.8(3) . .
C32 B1 C44 C49 -73.4(3) . .
C26 B1 C44 C49 165.2(2) . .
C38 B1 C44 C49 45.1(3) . .
C49 C44 C45 C46 -0.6(4) . .
B1 C44 C45 C46 178.3(3) . .
C44 C45 C46 C47 0.3(4) . .
C45 C46 C47 C48 0.2(4) . .
C46 C47 C48 C49 -0.2(4) . .
C47 C48 C49 C44 -0.2(5) . .
C45 C44 C49 C48 0.6(4) . .
B1 C44 C49 C48 -178.4(3) . .
C53A O1A C50A C51A 10.6(10) . .
O1A C50A C51A C52A -27.3(10) . .
C50A C51A C52A C53A 30.1(9) . .
C50A O1A C53A C52A 10.0(10) . .
C51A C52A C53A O1A -25.1(9) . .
C53B O1B C50B C51B -29.7(12) . .
O1B C50B C51B C52B 31.9(13) . .
C50B C51B C52B C53B -20.6(12) . .
C50B O1B C53B C52B 16.3(13) . .
C51B C52B C53B O1B 4.4(12) . .
C57 O2 C54 C55 7.0(11) . .
O2 C54 C55 C56 -24.7(9) . .
C54 C55 C56 C57 39.1(10) . .
C54 O2 C57 C56 14.5(10) . .
C55 C56 C57 O2 -32.7(9) . .
C61 O3 C58 C59 0(3) . .
O3 C58 C59 C60 0(2) . .
C58 C59 C60 C61 0.0(15) . .
C58 O3 C61 C60 0(3) . .
C59 C60 C61 O3 0.2(18) . .
